data_4305126
loop_
_publ_author_name
'George I. Chilas'
'Marios Stylianou'
'Maciej Kubicki'
'Tiverios Vaimakis'
'Paul K\"ogerler'
'Anastasios D. Keramidas'
'Themistoklis A. Kabanos'

_publ_section_title
;
Polynuclear Cobalt(II/III) Sulfites: Synthesis, Structure, and Magnetic
Properties of the Octanuclear Cluster
(NH4)11(Li@[Co4IICo4III(SO3)16(NH3)8]).10H2O Encapsulating a Lithium
Cation
;
_journal_name_full 'Inorganic Chemistry'
_journal_page_first 4451
_journal_page_last 4453
_journal_paper_doi 10.1021/ic8004213
_journal_volume 47
_journal_year 2008
_chemical_formula_sum 'Co16 H176 Li2 N38.7 O137.98 S32'
_chemical_formula_weight 4909.98
_chemical_name_systematic
;
 ?
;
_space_group_IT_number 88
_symmetry_cell_setting tetragonal
_symmetry_space_group_name_Hall '-I 4ad'
_symmetry_space_group_name_H-M 'I 41/a :2'
_atom_sites_solution_primary direct
_atom_sites_solution_secondary difmap
_audit_creation_method SHELXL-97
_cell_angle_alpha 90.00
_cell_angle_beta 90.00
_cell_angle_gamma 90.00
_cell_formula_units_Z 2
_cell_length_a 22.5855(2)
_cell_length_b 22.5855(2)
_cell_length_c 17.4516(3)
_cell_measurement_reflns_used 49056
_cell_measurement_temperature 100
_cell_measurement_theta_max 34.7106
_cell_measurement_theta_min 3.4508
_cell_volume 8902.15(19)
_computing_cell_refinement
;
'Tue Mar 18 15:44:41 2008'
;
_computing_data_collection
;
'Tue Mar 18 15:44:41 2008'
;
_computing_data_reduction
;
'Tue Mar 18 15:44:41 2008'
;
_computing_structure_refinement 'SHELXL-97 (Sheldrick, 1997)'
_diffrn_ambient_temperature 100
_diffrn_detector_area_resol_mean 16.0288
_diffrn_measured_fraction_theta_full 0.932
_diffrn_measured_fraction_theta_max 0.932
_diffrn_radiation_monochromator graphite
_diffrn_radiation_source 'fine-focus sealed tube'
_diffrn_radiation_type MoK\a
_diffrn_radiation_wavelength 0.71073
_diffrn_reflns_av_R_equivalents 0.0274
_diffrn_reflns_av_sigmaI/netI 0.0298
_diffrn_reflns_limit_h_max 35
_diffrn_reflns_limit_h_min -31
_diffrn_reflns_limit_k_max 31
_diffrn_reflns_limit_k_min -35
_diffrn_reflns_limit_l_max 27
_diffrn_reflns_limit_l_min -26
_diffrn_reflns_number 79019
_diffrn_reflns_theta_full 34.79
_diffrn_reflns_theta_max 34.79
_diffrn_reflns_theta_min 3.46
_exptl_absorpt_coefficient_mu 1.944
_exptl_absorpt_correction_T_max 0.546
_exptl_absorpt_correction_T_min 0.385
_exptl_absorpt_correction_type analytical
_exptl_absorpt_process_details
;
'Tue Mar 18 15:44:41 2008'
;
_exptl_crystal_density_diffrn 1.832
_exptl_crystal_density_method 'not measured'
_exptl_crystal_F_000 5002
_exptl_crystal_size_max 0.5444
_exptl_crystal_size_mid 0.4295
_exptl_crystal_size_min 0.3151
_refine_diff_density_max 1.829
_refine_diff_density_min -0.717
_refine_diff_density_rms 0.167
_refine_ls_extinction_method none
_refine_ls_goodness_of_fit_ref 1.104
_refine_ls_matrix_type full
_refine_ls_number_parameters 263
_refine_ls_number_reflns 8989
_refine_ls_number_restraints 0
_refine_ls_restrained_S_all 1.104
_refine_ls_R_factor_all 0.0655
_refine_ls_R_factor_gt 0.0490
_refine_ls_shift/su_max 0.000
_refine_ls_shift/su_mean 0.000
_refine_ls_structure_factor_coef Fsqd
_refine_ls_weighting_details 'calc w=1/[\s^2^(Fo^2^)+(0.0972P)^2^+17.0119P] where P=(Fo^2^+2Fc^2^)/3'
_refine_ls_weighting_scheme calc
_refine_ls_wR_factor_gt 0.1466
_refine_ls_wR_factor_ref 0.1558
_reflns_number_gt 7169
_reflns_number_total 8989
_reflns_threshold_expression >2sigma(I)
_cod_data_source_file ic8004213-file003.cif
_cod_data_source_block co8-li
_cod_original_sg_symbol_H-M 'I 41/a'
_cod_original_formula_sum 'Co16 H176 Li2 N38.70 O137.98 S32'
_cod_database_code 4305126

loop_
_symmetry_equiv_pos_as_xyz
'x, y, z'
'-x+1/2, -y, z+1/2'
'-y+3/4, x+1/4, z+1/4'
'y+3/4, -x+3/4, z+3/4'
'x+1/2, y+1/2, z+1/2'
'-x+1, -y+1/2, z+1'
'-y+5/4, x+3/4, z+3/4'
'y+5/4, -x+5/4, z+5/4'
'-x, -y, -z'
'x-1/2, y, -z-1/2'
'y-3/4, -x-1/4, -z-1/4'
'-y-3/4, x-3/4, -z-3/4'
'-x+1/2, -y+1/2, -z+1/2'
'x, y+1/2, -z'
'y-1/4, -x+1/4, -z+1/4'
'-y-1/4, x-1/4, -z-1/4'

loop_
_atom_site_label
_atom_site_type_symbol
_atom_site_fract_x
_atom_site_fract_y
_atom_site_fract_z
_atom_site_U_iso_or_equiv
_atom_site_adp_type
_atom_site_occupancy
_atom_site_symmetry_multiplicity
_atom_site_calc_flag
_atom_site_refinement_flags
_atom_site_disorder_assembly
_atom_site_disorder_group
S1 S 0.09601(4) 0.05846(5) 0.27796(6) 0.02489(19) Uani 1 1 d . . .
O5 O 0.12923(11) 0.10824(12) 0.23925(16) 0.0214(5) Uani 1 1 d . . .
N1 N 0.00329(17) -0.03308(16) 0.2634(2) 0.0289(7) Uani 1 1 d . . .
O1 O 0.12369(14) 0.00202(15) 0.2549(2) 0.0370(8) Uani 1 1 d . . .
O8 O 0.07929(11) 0.17953(11) 0.02962(15) 0.0188(5) Uani 1 1 d . . .
N2 N -0.01792(17) 0.05955(19) 0.36682(19) 0.0280(7) Uani 1 1 d . . .
O7 O 0.15695(11) 0.21864(11) 0.16368(15) 0.0188(5) Uani 1 1 d . . .
O2 O 0.10338(16) 0.0662(2) 0.36292(19) 0.0464(10) Uani 1 1 d . . .
O6 O 0.18483(12) 0.11723(12) 0.07953(16) 0.0211(5) Uani 1 1 d . . .
O1W O 0.11937(14) 0.00666(15) -0.0195(2) 0.0326(7) Uani 1 1 d . . .
Li Li 0.0000 0.2500 0.1250 0.0080(16) Uani 1 4 d S . .
O8W O 0.98624(15) 0.13321(14) 0.9321(2) 0.0348(7) Uani 1 1 d . . .
O2W O 0.87366(18) 0.15862(17) 0.4053(3) 0.0440(9) Uani 1 1 d . . .
N5 N 0.8164(2) 0.9519(2) 0.3867(3) 0.0527(13) Uani 1 1 d . . .
N3 N 0.2094(2) 0.0070(2) 0.1370(3) 0.0499(13) Uani 1 1 d . . .
N4 N 0.1127(4) 0.9963(5) 0.4928(6) 0.092(4) Uani 0.84(2) 1 d P . .
O6W O 0.9203(3) 0.1450(3) 0.7861(4) 0.053(2) Uiso 0.632(11) 1 d P . .
O5W O 0.9391(3) 0.1125(3) 0.5809(4) 0.035(2) Uiso 0.476(13) 1 d P . .
O7W O 0.9013(5) 0.0979(5) 0.8229(6) 0.039(3) Uiso 0.368(11) 1 d P . .
O4W O 0.9775(6) 0.0747(6) 0.5615(7) 0.086(4) Uiso 0.524(13) 1 d P . .
O3W O 0.9737(7) 0.2293(7) 0.4679(8) 0.037(4) Uiso 0.247(14) 1 d P . .
Co1 Co 0.10726(2) 0.14447(2) 0.13335(3) 0.01528(10) Uani 1 1 d . . .
Co2 Co -0.00418(2) 0.05496(2) 0.25366(3) 0.01807(10) Uani 1 1 d . . .
S2 S 0.00651(4) 0.04914(3) 0.12896(5) 0.01608(15) Uani 1 1 d . . .
S3 S -0.00987(3) 0.15244(4) 0.24563(5) 0.01643(15) Uani 1 1 d . . .
S4 S -0.10515(4) 0.03971(4) 0.24263(5) 0.01778(15) Uani 1 1 d . . .
O10 O 0.00202(14) 0.17843(12) 0.32181(15) 0.0233(5) Uani 1 1 d . . .
O4 O 0.06960(11) 0.06303(11) 0.10744(16) 0.0188(5) Uani 1 1 d . . .
O3 O -0.00752(12) -0.01150(11) 0.10220(17) 0.0215(5) Uani 1 1 d . . .
O9 O 0.03244(11) 0.17954(11) 0.18768(15) 0.0189(5) Uani 1 1 d . . .
O11 O -0.13633(13) 0.06516(14) 0.31018(16) 0.0250(5) Uani 1 1 d . . .
O12 O -0.11656(13) -0.02491(13) 0.24202(18) 0.0264(6) Uani 1 1 d . . .

loop_
_atom_site_aniso_label
_atom_site_aniso_U_11
_atom_site_aniso_U_22
_atom_site_aniso_U_33
_atom_site_aniso_U_23
_atom_site_aniso_U_13
_atom_site_aniso_U_12
S1 0.0164(4) 0.0314(5) 0.0269(4) 0.0108(4) -0.0033(3) -0.0002(3)
O5 0.0172(11) 0.0221(12) 0.0247(12) 0.0010(10) -0.0015(9) -0.0025(9)
N1 0.0225(14) 0.0220(14) 0.0421(19) 0.0098(14) -0.0026(15) 0.0015(13)
O1 0.0191(12) 0.0275(15) 0.064(2) 0.0194(15) 0.0007(14) 0.0039(11)
O8 0.0184(11) 0.0155(10) 0.0226(12) -0.0007(9) -0.0020(9) -0.0034(9)
N2 0.0256(15) 0.0381(19) 0.0204(14) 0.0026(14) 0.0019(12) -0.0025(14)
O7 0.0182(11) 0.0175(11) 0.0208(11) -0.0017(9) 0.0004(9) -0.0042(9)
O2 0.0261(15) 0.091(3) 0.0224(14) 0.0187(17) -0.0077(12) -0.0110(18)
O6 0.0209(12) 0.0201(11) 0.0222(12) 0.0019(9) 0.0044(9) 0.0051(9)
O1W 0.0269(14) 0.0310(16) 0.0398(17) -0.0083(13) 0.0008(12) -0.0002(12)
Li 0.006(2) 0.006(2) 0.011(4) 0.000 0.000 0.000
O8W 0.0356(17) 0.0290(15) 0.0397(17) -0.0055(13) -0.0026(13) 0.0053(12)
O2W 0.0422(19) 0.0348(18) 0.055(2) 0.0066(16) 0.0173(17) 0.0031(15)
N5 0.045(3) 0.040(2) 0.072(3) 0.023(2) 0.011(2) 0.000(2)
N3 0.038(2) 0.032(2) 0.080(4) 0.021(2) 0.028(2) 0.0159(18)
N4 0.085(6) 0.109(8) 0.082(6) 0.062(6) -0.032(5) -0.035(6)
Co1 0.01331(19) 0.01372(19) 0.0188(2) -0.00067(15) 0.00058(15) -0.00008(14)
Co2 0.01620(19) 0.0185(2) 0.0195(2) 0.00346(16) 0.00001(17) 0.00030(17)
S2 0.0160(4) 0.0121(3) 0.0202(3) -0.0001(2) 0.0011(3) 0.0003(3)
S3 0.0148(3) 0.0169(3) 0.0176(3) -0.0011(3) 0.0005(2) 0.0000(3)
S4 0.0158(3) 0.0166(3) 0.0209(4) 0.0025(3) 0.0022(3) -0.0013(3)
O10 0.0214(11) 0.0281(12) 0.0203(12) -0.0058(10) -0.0015(10) 0.0028(11)
O4 0.0144(10) 0.0153(10) 0.0266(12) -0.0026(9) 0.0001(9) -0.0003(8)
O3 0.0222(13) 0.0131(10) 0.0293(13) -0.0025(9) -0.0010(10) -0.0004(9)
O9 0.0177(11) 0.0167(10) 0.0223(12) -0.0028(9) 0.0037(9) -0.0008(9)
O11 0.0240(13) 0.0272(13) 0.0239(13) -0.0002(10) 0.0045(10) 0.0030(11)
O12 0.0255(13) 0.0177(12) 0.0360(16) 0.0041(11) 0.0010(11) -0.0004(10)

loop_
_atom_type_symbol
_atom_type_description
_atom_type_scat_dispersion_real
_atom_type_scat_dispersion_imag
_atom_type_scat_source
Li Li -0.0003 0.0001 'International Tables Vol C Tables 4.2.6.8 and 6.1.1.4'
N N 0.0061 0.0033 'International Tables Vol C Tables 4.2.6.8 and 6.1.1.4'
O O 0.0106 0.0060 'International Tables Vol C Tables 4.2.6.8 and 6.1.1.4'
S S 0.1246 0.1234 'International Tables Vol C Tables 4.2.6.8 and 6.1.1.4'
Co Co 0.3494 0.9721 'International Tables Vol C Tables 4.2.6.8 and 6.1.1.4'
H H 0.0000 0.0000 'International Tables Vol C Tables 4.2.6.8 and 6.1.1.4'

loop_
_geom_angle_atom_site_label_1
_geom_angle_atom_site_label_2
_geom_angle_atom_site_label_3
_geom_angle
_geom_angle_site_symmetry_1
_geom_angle_site_symmetry_3
_geom_angle_publ_flag
O1 S1 O2 108.8(2) . . ?
O1 S1 O5 108.07(18) . . ?
O2 S1 O5 107.5(2) . . ?
O1 S1 Co2 109.64(15) . . ?
O2 S1 Co2 107.13(15) . . ?
O5 S1 Co2 115.53(11) . . ?
S1 O5 Co1 124.83(16) . . ?
S3 O8 Co1 121.48(15) 12_666 . ?
S2 O7 Co1 133.26(16) 12_666 . ?
S4 O6 Co1 124.87(16) 12_666 . ?
O9 Li O9 106.29(7) 15 6_454 ?
O9 Li O9 106.29(7) 15 . ?
O9 Li O9 116.04(14) 6_454 . ?
O9 Li O9 116.04(14) 15 12_666 ?
O9 Li O9 106.29(7) 6_454 12_666 ?
O9 Li O9 106.29(7) . 12_666 ?
O8 Co1 O4 91.34(10) . . ?
O8 Co1 O6 88.59(10) . . ?
O4 Co1 O6 89.12(11) . . ?
O8 Co1 O5 176.06(10) . . ?
O4 Co1 O5 86.72(11) . . ?
O6 Co1 O5 94.81(11) . . ?
O8 Co1 O7 94.52(10) . . ?
O4 Co1 O7 170.99(11) . . ?
O6 Co1 O7 84.20(11) . . ?
O5 Co1 O7 87.83(11) . . ?
O8 Co1 O9 90.29(10) . . ?
O4 Co1 O9 95.92(10) . . ?
O6 Co1 O9 174.86(11) . . ?
O5 Co1 O9 86.51(11) . . ?
O7 Co1 O9 90.89(10) . . ?
N2 Co2 N1 88.90(17) . . ?
N2 Co2 S2 177.37(11) . . ?
N1 Co2 S2 90.88(12) . . ?
N2 Co2 S3 90.11(12) . . ?
N1 Co2 S3 178.05(12) . . ?
S2 Co2 S3 90.18(3) . . ?
N2 Co2 S1 88.21(11) . . ?
N1 Co2 S1 86.31(11) . . ?
S2 Co2 S1 94.39(4) . . ?
S3 Co2 S1 91.98(4) . . ?
N2 Co2 S4 86.39(11) . . ?
N1 Co2 S4 86.70(11) . . ?
S2 Co2 S4 90.97(3) . . ?
S3 Co2 S4 94.92(3) . . ?
S1 Co2 S4 171.25(4) . . ?
O3 S2 O7 109.37(16) . 15 ?
O3 S2 O4 108.44(15) . . ?
O7 S2 O4 106.07(15) 15 . ?
O3 S2 Co2 110.16(12) . . ?
O7 S2 Co2 112.84(11) 15 . ?
O4 S2 Co2 109.81(11) . . ?
O10 S3 O8 108.75(16) . 15 ?
O10 S3 O9 108.93(16) . . ?
O8 S3 O9 105.55(15) 15 . ?
O10 S3 Co2 109.16(12) . . ?
O8 S3 Co2 110.29(11) 15 . ?
O9 S3 Co2 114.01(11) . . ?
O12 S4 O11 107.68(18) . . ?
O12 S4 O6 107.19(17) . 15 ?
O11 S4 O6 108.43(16) . 15 ?
O12 S4 Co2 108.57(13) . . ?
O11 S4 Co2 110.05(13) . . ?
O6 S4 Co2 114.68(11) 15 . ?
S2 O4 Co1 121.17(15) . . ?
S3 O9 Li 116.08(15) . . ?
S3 O9 Co1 131.03(16) . . ?
Li O9 Co1 109.76(12) . . ?

loop_
_geom_bond_atom_site_label_1
_geom_bond_atom_site_label_2
_geom_bond_distance
_geom_bond_site_symmetry_2
_geom_bond_publ_flag
S1 O1 1.476(4) . ?
S1 O2 1.502(3) . ?
S1 O5 1.511(3) . ?
S1 Co2 2.3037(10) . ?
O5 Co1 2.081(3) . ?
N1 Co2 2.003(3) . ?
O8 S3 1.496(3) 12_666 ?
O8 Co1 2.074(3) . ?
N2 Co2 2.002(3) . ?
O7 S2 1.506(3) 12_666 ?
O7 Co1 2.085(2) . ?
O6 S4 1.518(3) 12_666 ?
O6 Co1 2.081(3) . ?
Li O9 2.065(3) 15 ?
Li O9 2.065(3) 6_454 ?
Li O9 2.065(3) . ?
Li O9 2.065(3) 12_666 ?
O6W O7W 1.314(12) . ?
O5W O4W 1.265(14) . ?
O3W O3W 1.51(3) 6_654 ?
Co1 O4 2.076(3) . ?
Co1 O9 2.093(3) . ?
Co2 S2 2.1935(9) . ?
Co2 S3 2.2098(10) . ?
Co2 S4 2.3142(10) . ?
S2 O3 1.481(3) . ?
S2 O7 1.506(3) 15 ?
S2 O4 1.507(3) . ?
S3 O10 1.478(3) . ?
S3 O8 1.496(3) 15 ?
S3 O9 1.520(3) . ?
S4 O12 1.482(3) . ?
S4 O11 1.489(3) . ?
S4 O6 1.518(3) 15 ?
